data_1008320
loop_
_publ_author_name
'Bezinge, A'
'Braun, H F'
'Muller, J'
'Yvon, K'

_publ_section_title
;
Tetragonal rare earth (R) iron borides, R(~1+x~) Fe~4~ B~4~ (x=0.1),
with incommensurate rare earth and iron substructures
;
_journal_coden_ASTM SSCOA4
_journal_name_full 'Solid State Communications'
_journal_page_first 131
_journal_page_last 135
_journal_paper_doi 10.1016/0038-1098(85)90264-9
_journal_volume 55
_journal_year 1985
_chemical_formula_structural 'Sm17 (Fe4 B4)15'
_chemical_formula_sum 'B60 Fe60 Sm17'
_chemical_name_systematic 'Samarium iron boride (17/60/60)'
_space_group_IT_number 86
_symmetry_cell_setting tetragonal
_symmetry_space_group_name_Hall '-P 4bc'
_symmetry_space_group_name_H-M 'P 42/n :2'
_cell_angle_alpha 90
_cell_angle_beta 90
_cell_angle_gamma 90
_cell_formula_units_Z 2
_cell_length_a 7.098(1)
_cell_length_b 7.098(1)
_cell_length_c 58.69
_cell_volume 2956.9
_refine_ls_R_factor_all 0.12
_cod_original_sg_symbol_H-M 'P 42/n Z'
_cod_database_code 1008320

loop_
_symmetry_equiv_pos_as_xyz
x,y,z
1/2-x,1/2-y,z
-y,1/2+x,1/2+z
1/2+y,-x,1/2+z
-x,-y,-z
1/2+x,1/2+y,-z
y,1/2-x,1/2-z
1/2-y,x,1/2-z

loop_
_atom_site_label
_atom_site_type_symbol
_atom_site_symmetry_multiplicity
_atom_site_Wyckoff_symbol
_atom_site_fract_x
_atom_site_fract_y
_atom_site_fract_z
_atom_site_occupancy
_atom_site_attached_hydrogens
_atom_site_calc_flag
Sm1 Sm3+ 2 a 0.25 0.25 0.25 1. 0 d
Sm2 Sm3+ 4 f 0.25 0.25 0.0147 1. 0 d
Sm3 Sm3+ 4 f 0.25 0.25 0.0735 1. 0 d
Sm4 Sm3+ 4 f 0.25 0.25 0.1323 1. 0 d
Sm5 Sm3+ 4 f 0.25 0.25 0.1912 1. 0 d
Sm6 Sm3+ 4 f 0.25 0.25 0.5441 1. 0 d
Sm7 Sm3+ 4 f 0.25 0.25 0.6029 1. 0 d
Sm8 Sm3+ 4 f 0.25 0.25 0.6618 1. 0 d
Sm9 Sm3+ 4 f 0.25 0.25 0.7206 1. 0 d
Fe1 Fe2+ 8 g 0.1206 0.6307 0.0253 1. 0 d
Fe2 Fe2+ 8 g 0.1266 0.8755 0.0587 1. 0 d
Fe3 Fe2+ 8 g 0.1379 0.6227 0.092 1. 0 d
Fe4 Fe2+ 8 g 0.1195 0.8686 0.1253 1. 0 d
Fe5 Fe2+ 8 g 0.1341 0.6175 0.1587 1. 0 d
Fe6 Fe2+ 8 g 0.1171 0.8654 0.192 1. 0 d
Fe7 Fe2+ 8 g 0.1332 0.6183 0.2253 1. 0 d
Fe8 Fe2+ 8 g 0.1209 0.8696 0.2587 1. 0 d
Fe9 Fe2+ 8 g 0.1265 0.6246 0.292 1. 0 d
Fe10 Fe2+ 8 g 0.1287 0.8775 0.3253 1. 0 d
Fe11 Fe2+ 8 g 0.1189 0.6326 0.3587 1. 0 d
Fe12 Fe2+ 8 g 0.1355 0.8837 0.392 1. 0 d
Fe13 Fe2+ 8 g 0.1152 0.6369 0.4253 1. 0 d
Fe14 Fe2+ 8 g 0.1364 0.8849 0.4587 1. 0 d
Fe15 Fe2+ 8 g 0.1174 0.6342 0.492 1. 0 d
B1 B3- 8 g 0.528 0.408 0.0417 1. 0 d
B2 B3- 8 g 0.528 0.408 0.108 1. 0 d
B3 B3- 8 g 0.528 0.408 0.175 1. 0 d
B4 B3- 8 g 0.528 0.408 0.242 1. 0 d
B5 B3- 8 g 0.528 0.408 0.308 1. 0 d
B6 B3- 8 g 0.528 0.408 0.375 1. 0 d
B7 B3- 8 g 0.528 0.408 0.442 1. 0 d
B8 B3- 8 g 0.528 0.408 0.508 1. 0 d
B9 B3- 8 g 0.528 0.408 0.575 1. 0 d
B10 B3- 8 g 0.528 0.408 0.642 1. 0 d
B11 B3- 8 g 0.528 0.408 0.708 1. 0 d
B12 B3- 8 g 0.528 0.408 0.775 1. 0 d
B13 B3- 8 g 0.528 0.408 0.842 1. 0 d
B14 B3- 8 g 0.528 0.408 0.908 1. 0 d
B15 B3- 8 g 0.528 0.408 0.975 1. 0 d

loop_
_atom_type_symbol
_atom_type_oxidation_number
Sm3+ 3.000
Fe2+ 2.150
B3- -3.000
